data_7206665
loop_
_publ_author_name
'Calder\'on-Casado, Ainhoa'
'Barandika, Gotzone'
'Baz\'an, Bego\~na'
'Urtiaga, Miren-Karmele'
'Vallcorba, Oriol'
'Rius, Jordi'
'Miravittles, Carles'
'Arriortua, Mar\'ia-Isabel'

_publ_section_title
;
 Solid-state transformation of the MOF
 [Ni2(bipy)1.5(PDC)2(H2O)2]&#x00B7;3.5H2O
;
_journal_issue 22
_journal_name_full CrystEngComm
_journal_page_first 6831
_journal_paper_doi 10.1039/c1ce05594a
_journal_volume 13
_journal_year 2011
_chemical_compound_source 'synthesis as described'
_chemical_formula_moiety '2(C29 H18 N5 Ni2 O10),6(O0.50), 2(O0.50),2(O0.50)'
_chemical_formula_sum 'C58 H36 N10 Ni4 O27'
_chemical_formula_weight 1539.81
_chemical_name_systematic
;
?
;
_space_group_IT_number 14
_symmetry_cell_setting monoclinic
_symmetry_Int_Tables_number 14
_symmetry_space_group_name_Hall '-P 2ybc'
_symmetry_space_group_name_H-M 'P 1 21/c 1'
_atom_sites_solution_hydrogens geom
_atom_sites_solution_primary direct
_atom_sites_solution_secondary difmap
_audit_conform_dict_location ftp://ftp.iucr.org/pub/cif_core.dic
_audit_conform_dict_name cif_core.dic
_audit_conform_dict_version 2.3
_audit_creation_date 2010-07-26T12:56:32-00:00
_audit_creation_method 'WinGX routine CIF_UPDATE'
_cell_angle_alpha 90
_cell_angle_beta 116.141(9)
_cell_angle_gamma 90
_cell_formula_units_Z 2
_cell_length_a 14.6280(16)
_cell_length_b 11.6031(11)
_cell_length_c 22.004(3)
_cell_measurement_reflns_used 1482
_cell_measurement_temperature 100(2)
_cell_measurement_theta_max 28.9699
_cell_measurement_theta_min 2.6225
_cell_volume 3352.7(7)
_computing_cell_refinement CrysAlisPro
_computing_data_collection CrysAlisPro
_computing_data_reduction CrysAlisPro
_computing_molecular_graphics 'Ortep-3 for Windows (Farrugia, 1997)'
_computing_publication_material 'WinGX publication routines (Farrugia, 1999)'
_computing_structure_refinement 'SHELXL-97 (Sheldrick, 1997)'
_computing_structure_solution DIRDIF2008
_diffrn_ambient_temperature 100(2)
_diffrn_detector_area_resol_mean 8.3504
_diffrn_measured_fraction_theta_full 0.993
_diffrn_measured_fraction_theta_max 0.993
_diffrn_measurement_device_type 'Goniometer KM4/Xcalibur, detector: Sapphire2 (l'
_diffrn_measurement_method '\w scans'
_diffrn_orient_matrix_UB_11 -0.0416381487
_diffrn_orient_matrix_UB_12 0.0259668046
_diffrn_orient_matrix_UB_13 0.0049848225
_diffrn_orient_matrix_UB_21 -0.0114686578
_diffrn_orient_matrix_UB_22 -0.051726881
_diffrn_orient_matrix_UB_23 0.0146535631
_diffrn_orient_matrix_UB_31 0.02503812
_diffrn_orient_matrix_UB_32 0.0195365085
_diffrn_orient_matrix_UB_33 0.0324202271
_diffrn_radiation_monochromator graphite
_diffrn_radiation_type MoK\a
_diffrn_radiation_wavelength 0.71073
_diffrn_reflns_av_R_equivalents 0.1321
_diffrn_reflns_av_unetI/netI 0.2954
_diffrn_reflns_limit_h_max 16
_diffrn_reflns_limit_h_min -10
_diffrn_reflns_limit_k_max 12
_diffrn_reflns_limit_k_min -11
_diffrn_reflns_limit_l_max 15
_diffrn_reflns_limit_l_min -24
_diffrn_reflns_number 11305
_diffrn_reflns_theta_full 22.98
_diffrn_reflns_theta_max 22.98
_diffrn_reflns_theta_min 2.63
_exptl_absorpt_coefficient_mu 1.196
_exptl_absorpt_correction_T_max 0.971
_exptl_absorpt_correction_T_min 0.91
_exptl_absorpt_correction_type analytical
_exptl_absorpt_process_details
;
CrysAlis RED, Oxford Diffraction Ltd.,
Version 1.171.33.32 (release 27-01-2009 CrysAlis171 .NET)
(compiled Jan 27 2009,14:17:37)
Analytical numeric absorption correction using a multifaceted crystal
model based on expressions derived by R.C. Clark & J.S.
(Clark, R. C. & Reid, J. S. (1995). Acta Cryst. A51, 887-897)
;
_exptl_crystal_density_diffrn 1.525
_exptl_crystal_density_method 'not measured'
_exptl_crystal_F_000 1564
_exptl_crystal_size_max 0.1337
_exptl_crystal_size_mid 0.0615
_exptl_crystal_size_min 0.0321
_refine_diff_density_max 0.656
_refine_diff_density_min -0.75
_refine_diff_density_rms 0.113
_refine_ls_extinction_method none
_refine_ls_goodness_of_fit_ref 0.744
_refine_ls_hydrogen_treatment constr
_refine_ls_matrix_type full
_refine_ls_number_parameters 201
_refine_ls_number_reflns 4624
_refine_ls_number_restraints 12
_refine_ls_restrained_S_all 0.743
_refine_ls_R_factor_all 0.1572
_refine_ls_R_factor_gt 0.0573
_refine_ls_shift/su_max 0
_refine_ls_shift/su_mean 0
_refine_ls_structure_factor_coef Fsqd
_refine_ls_weighting_details 'calc w=1/[\s^2^(Fo^2^)+(0.0200P)^2^+0.0000P] where P=(Fo^2^+2Fc^2^)/3'
_refine_ls_weighting_scheme calc
_refine_ls_wR_factor_gt 0.0827
_refine_ls_wR_factor_ref 0.0978
_reflns_number_gt 1934
_reflns_number_total 4624
_reflns_threshold_expression >2sigma(I)
_cod_data_source_file c1ce05594a.txt
_cod_data_source_block '[ni2(4,4-bipy)1.5(2,5-PDC)2(H2O)2]3.5H2O'
_cod_database_code 7206665

loop_
_symmetry_equiv_pos_as_xyz
'x, y, z'
'-x, y+1/2, -z+1/2'
'-x, -y, -z'
'x, -y-1/2, z-1/2'

loop_
_atom_site_label
_atom_site_type_symbol
_atom_site_fract_x
_atom_site_fract_y
_atom_site_fract_z
_atom_site_U_iso_or_equiv
_atom_site_adp_type
_atom_site_occupancy
_atom_site_symmetry_multiplicity
_atom_site_calc_flag
_atom_site_refinement_flags
C1 C -0.1899(6) -0.3588(6) -0.0706(4) 0.0160(6) Uani 1 1 d .
H1 H -0.1273 -0.3708 -0.073 0.019 Uiso 1 1 calc R
C2 C -0.1894(6) -0.3514(6) -0.0079(4) 0.0160(6) Uani 1 1 d .
H2 H -0.1275 -0.3611 0.0319 0.019 Uiso 1 1 calc R
C3 C -0.2794(5) -0.3297(6) -0.0028(4) 0.0160(6) Uani 1 1 d .
C4 C -0.3695(5) -0.3261(6) -0.0624(3) 0.0160(6) Uani 1 1 d .
H4 H -0.4327 -0.3162 -0.0605 0.019 Uiso 1 1 calc R
C5 C -0.3674(6) -0.3369(6) -0.1240(4) 0.0160(6) Uani 1 1 d .
H5 H -0.4299 -0.3356 -0.164 0.019 Uiso 1 1 calc R
C6 C -0.1962(6) -0.2460(6) 0.1796(4) 0.0160(6) Uani 1 1 d .
H6 H -0.1348 -0.2236 0.2171 0.019 Uiso 1 1 calc R
C7 C -0.1924(6) -0.2767(6) 0.1193(3) 0.0160(6) Uani 1 1 d .
H7 H -0.1293 -0.276 0.1167 0.019 Uiso 1 1 calc R
C8 C -0.2810(5) -0.3084(6) 0.0633(3) 0.0160(6) Uani 1 1 d .
C9 C -0.3702(5) -0.3107(6) 0.0711(4) 0.0160(6) Uani 1 1 d .
H9 H -0.4329 -0.3323 0.0344 0.019 Uiso 1 1 calc R
C10 C -0.3663(5) -0.2810(6) 0.1334(3) 0.0160(6) Uani 1 1 d .
H10 H -0.4276 -0.2854 0.1382 0.019 Uiso 1 1 calc R
C11 C -0.2556(5) -0.0722(6) -0.1762(3) 0.0147(5) Uani 1 1 d .
C12 C -0.2746(5) 0.0373(6) -0.1598(3) 0.0147(5) Uani 1 1 d .
H12 H -0.2203 0.089 -0.1355 0.018 Uiso 1 1 calc R
C13 C -0.3749(5) 0.0696(6) -0.1798(3) 0.0147(5) Uani 1 1 d .
H13 H -0.3905 0.1452 -0.1706 0.018 Uiso 1 1 calc R
C14 C -0.4512(5) -0.0077(6) -0.2127(3) 0.0147(5) Uani 1 1 d .
C15 C -0.4263(6) -0.1149(6) -0.2292(4) 0.0147(5) Uani 1 1 d .
H15 H -0.4794 -0.1669 -0.255 0.018 Uiso 1 1 calc R
C16 C -0.5625(5) 0.0208(7) -0.2323(3) 0.0147(5) Uani 1 1 d .
C17 C -0.1494(6) -0.1174(6) -0.1540(4) 0.0147(5) Uani 1 1 d .
C18 C 0.2752(5) -0.0183(6) -0.1029(4) 0.0203(9) Uani 1 1 d .
H18 H 0.2339 -0.0279 -0.1501 0.024 Uiso 1 1 calc R
C19 C 0.3795(5) -0.0158(6) -0.0801(4) 0.0203(9) Uani 1 1 d .
H19 H 0.4074 -0.0237 -0.1116 0.024 Uiso 1 1 calc R
C20 C 0.4428(5) -0.0023(6) -0.0135(4) 0.0203(9) Uani 1 1 d .
C21 C 0.3957(5) 0.0112(6) 0.0280(4) 0.0203(9) Uani 1 1 d .
H21 H 0.4358 0.0221 0.0752 0.024 Uiso 1 1 calc R
C22 C 0.2913(5) 0.0091(6) 0.0020(3) 0.0203(9) Uani 1 1 d .
H22 H 0.2622 0.0205 0.0326 0.024 Uiso 1 1 calc R
C23 C 0.0262(6) -0.3715(7) -0.2883(4) 0.0196(5) Uani 1 1 d .
C24 C 0.0678(5) -0.2285(7) -0.1943(4) 0.0196(5) Uani 1 1 d .
H24 H 0.0646 -0.1702 -0.2255 0.024 Uiso 1 1 calc R
C25 C 0.0567(5) -0.3449(7) -0.2156(4) 0.0196(5) Uani 1 1 d .
C26 C 0.0942(5) -0.2814(7) -0.0868(4) 0.0196(5) Uani 1 1 d .
C27 C 0.0657(5) -0.4274(7) -0.1689(3) 0.0196(5) Uani 1 1 d .
H27 H 0.0562 -0.5062 -0.1819 0.024 Uiso 1 1 calc R
C28 C 0.0883(5) -0.3979(7) -0.1034(4) 0.0196(5) Uani 1 1 d .
H28 H 0.0995 -0.4555 -0.0702 0.024 Uiso 1 1 calc R
C29 C 0.1129(6) -0.2404(7) -0.0177(4) 0.0196(5) Uani 1 1 d .
N1 N -0.2779(4) -0.3495(5) -0.1296(3) 0.0160(6) Uani 1 1 d .
N2 N -0.2821(5) -0.2467(5) 0.1870(3) 0.0160(6) Uani 1 1 d .
N3 N -0.3307(4) -0.1465(5) -0.2100(3) 0.0147(5) Uani 1 1 d .
N4 N 0.2286(4) -0.0079(5) -0.0626(3) 0.0203(9) Uani 1 1 d .
N5 N 0.0826(4) -0.1970(5) -0.1327(3) 0.0196(5) Uani 1 1 d .
O1 O -0.1408(3) -0.2207(4) -0.1704(2) 0.0147(5) Uani 1 1 d .
O2 O -0.0779(3) -0.0513(4) -0.1197(2) 0.0147(5) Uani 1 1 d .
O1W O 0.3416(4) -0.1562(5) -0.3807(3) 0.0431(17) Uiso 1 1 d .
O3 O -0.6241(3) -0.0624(4) -0.2499(2) 0.0147(5) Uani 1 1 d .
O2W O 0.0707(4) -0.4017(4) 0.1213(2) 0.0234(14) Uiso 1 1 d .
O4 O -0.5823(3) 0.1239(4) -0.2270(2) 0.0147(5) Uani 1 1 d .
O4W O 0.4232(9) -0.0761(12) -0.4640(6) 0.070(4) Uiso 0.5 1 d P
O5 O 0.0544(3) 0.1139(4) -0.0489(2) 0.0152(9) Uani 1 1 d U
O3W O -0.2857(9) -0.7652(11) -0.2890(6) 0.072(4) Uiso 0.5 1 d P
O6 O -0.2038(3) -0.4593(4) -0.2253(2) 0.0152(9) Uani 1 1 d U
O5W O 0.4075(10) -0.0909(12) -0.5938(7) 0.085(5) Uiso 0.5 1 d P
O7 O 0.1035(4) -0.1336(4) -0.0098(2) 0.0196(5) Uani 1 1 d .
O8 O 0.1305(3) -0.3148(4) 0.0275(2) 0.0196(5) Uani 1 1 d .
O9 O -0.0284(3) -0.4620(4) -0.3119(2) 0.0196(5) Uani 1 1 d .
O10 O 0.0484(3) -0.3046(4) -0.3240(2) 0.0196(5) Uani 1 1 d .
Ni1 Ni -0.27580(7) -0.30598(8) -0.22185(5) 0.0131(3) Uani 1 1 d .
Ni2 Ni 0.07255(7) -0.03851(8) -0.09494(5) 0.0136(3) Uani 1 1 d .

loop_
_atom_site_aniso_label
_atom_site_aniso_U_11
_atom_site_aniso_U_22
_atom_site_aniso_U_33
_atom_site_aniso_U_23
_atom_site_aniso_U_13
_atom_site_aniso_U_12
C1 0.0185(13) 0.0137(13) 0.0167(16) -0.0044(12) 0.0085(12) -0.0011(11)
C2 0.0185(13) 0.0137(13) 0.0167(16) -0.0044(12) 0.0085(12) -0.0011(11)
C3 0.0185(13) 0.0137(13) 0.0167(16) -0.0044(12) 0.0085(12) -0.0011(11)
C4 0.0185(13) 0.0137(13) 0.0167(16) -0.0044(12) 0.0085(12) -0.0011(11)
C5 0.0185(13) 0.0137(13) 0.0167(16) -0.0044(12) 0.0085(12) -0.0011(11)
C6 0.0185(13) 0.0137(13) 0.0167(16) -0.0044(12) 0.0085(12) -0.0011(11)
C7 0.0185(13) 0.0137(13) 0.0167(16) -0.0044(12) 0.0085(12) -0.0011(11)
C8 0.0185(13) 0.0137(13) 0.0167(16) -0.0044(12) 0.0085(12) -0.0011(11)
C9 0.0185(13) 0.0137(13) 0.0167(16) -0.0044(12) 0.0085(12) -0.0011(11)
C10 0.0185(13) 0.0137(13) 0.0167(16) -0.0044(12) 0.0085(12) -0.0011(11)
C11 0.0179(13) 0.0099(13) 0.0175(12) -0.0007(10) 0.0089(11) -0.0013(9)
C12 0.0179(13) 0.0099(13) 0.0175(12) -0.0007(10) 0.0089(11) -0.0013(9)
C13 0.0179(13) 0.0099(13) 0.0175(12) -0.0007(10) 0.0089(11) -0.0013(9)
C14 0.0179(13) 0.0099(13) 0.0175(12) -0.0007(10) 0.0089(11) -0.0013(9)
C15 0.0179(13) 0.0099(13) 0.0175(12) -0.0007(10) 0.0089(11) -0.0013(9)
C16 0.0179(13) 0.0099(13) 0.0175(12) -0.0007(10) 0.0089(11) -0.0013(9)
C17 0.0179(13) 0.0099(13) 0.0175(12) -0.0007(10) 0.0089(11) -0.0013(9)
C18 0.0136(19) 0.034(2) 0.0111(17) -0.0028(17) 0.0031(15) -0.0037(17)
C19 0.0136(19) 0.034(2) 0.0111(17) -0.0028(17) 0.0031(15) -0.0037(17)
C20 0.0136(19) 0.034(2) 0.0111(17) -0.0028(17) 0.0031(15) -0.0037(17)
C21 0.0136(19) 0.034(2) 0.0111(17) -0.0028(17) 0.0031(15) -0.0037(17)
C22 0.0136(19) 0.034(2) 0.0111(17) -0.0028(17) 0.0031(15) -0.0037(17)
C23 0.0272(12) 0.0184(13) 0.0165(13) 0.0019(10) 0.0127(11) 0.0001(10)
C24 0.0272(12) 0.0184(13) 0.0165(13) 0.0019(10) 0.0127(11) 0.0001(10)
C25 0.0272(12) 0.0184(13) 0.0165(13) 0.0019(10) 0.0127(11) 0.0001(10)
C26 0.0272(12) 0.0184(13) 0.0165(13) 0.0019(10) 0.0127(11) 0.0001(10)
C27 0.0272(12) 0.0184(13) 0.0165(13) 0.0019(10) 0.0127(11) 0.0001(10)
C28 0.0272(12) 0.0184(13) 0.0165(13) 0.0019(10) 0.0127(11) 0.0001(10)
C29 0.0272(12) 0.0184(13) 0.0165(13) 0.0019(10) 0.0127(11) 0.0001(10)
N1 0.0185(13) 0.0137(13) 0.0167(16) -0.0044(12) 0.0085(12) -0.0011(11)
N2 0.0185(13) 0.0137(13) 0.0167(16) -0.0044(12) 0.0085(12) -0.0011(11)
N3 0.0179(13) 0.0099(13) 0.0175(12) -0.0007(10) 0.0089(11) -0.0013(9)
N4 0.0136(19) 0.034(2) 0.0111(17) -0.0028(17) 0.0031(15) -0.0037(17)
N5 0.0272(12) 0.0184(13) 0.0165(13) 0.0019(10) 0.0127(11) 0.0001(10)
O1 0.0179(13) 0.0099(13) 0.0175(12) -0.0007(10) 0.0089(11) -0.0013(9)
O2 0.0179(13) 0.0099(13) 0.0175(12) -0.0007(10) 0.0089(11) -0.0013(9)
O3 0.0179(13) 0.0099(13) 0.0175(12) -0.0007(10) 0.0089(11) -0.0013(9)
O4 0.0179(13) 0.0099(13) 0.0175(12) -0.0007(10) 0.0089(11) -0.0013(9)
O5 0.026(2) 0.004(2) 0.018(2) -0.0026(18) 0.0118(19) 0.0031(17)
O6 0.026(2) 0.004(2) 0.018(2) -0.0026(18) 0.0118(19) 0.0031(17)
O7 0.0272(12) 0.0184(13) 0.0165(13) 0.0019(10) 0.0127(11) 0.0001(10)
O8 0.0272(12) 0.0184(13) 0.0165(13) 0.0019(10) 0.0127(11) 0.0001(10)
O9 0.0272(12) 0.0184(13) 0.0165(13) 0.0019(10) 0.0127(11) 0.0001(10)
O10 0.0272(12) 0.0184(13) 0.0165(13) 0.0019(10) 0.0127(11) 0.0001(10)
Ni1 0.0147(6) 0.0102(6) 0.0145(6) 0.0011(5) 0.0066(5) 0.0017(5)
Ni2 0.0159(6) 0.0105(6) 0.0153(7) -0.0001(5) 0.0078(5) -0.0014(5)

loop_
_atom_type_symbol
_atom_type_description
_atom_type_scat_dispersion_real
_atom_type_scat_dispersion_imag
_atom_type_scat_source
C C 0.0033 0.0016 'International Tables Vol C Tables 4.2.6.8 and 6.1.1.4'
H H 0 0 'International Tables Vol C Tables 4.2.6.8 and 6.1.1.4'
N N 0.0061 0.0033 'International Tables Vol C Tables 4.2.6.8 and 6.1.1.4'
O O 0.0106 0.006 'International Tables Vol C Tables 4.2.6.8 and 6.1.1.4'
Ni Ni 0.3393 1.1124 'International Tables Vol C Tables 4.2.6.8 and 6.1.1.4'

loop_
_geom_angle_atom_site_label_1
_geom_angle_atom_site_label_2
_geom_angle_atom_site_label_3
_geom_angle
_geom_angle_site_symmetry_1
_geom_angle_site_symmetry_3
N1 C1 C2 122.1(7) . .
C1 C2 C3 120.3(7) . .
C4 C3 C2 117.8(7) . .
C4 C3 C8 120.1(7) . .
C2 C3 C8 122.2(6) . .
C5 C4 C3 120.2(7) . .
C4 C5 N1 122.3(7) . .
N2 C6 C7 123.1(7) . .
C8 C7 C6 119.9(7) . .
C7 C8 C9 117.1(7) . .
C7 C8 C3 120.2(7) . .
C9 C8 C3 122.5(6) . .
C10 C9 C8 118.9(7) . .
N2 C10 C9 124.5(7) . .
N3 C11 C12 121.9(7) . .
N3 C11 C17 115.7(7) . .
C12 C11 C17 122.3(7) . .
C11 C12 C13 118.2(7) . .
C14 C13 C12 119.7(7) . .
C13 C14 C15 118.6(7) . .
C13 C14 C16 122.0(7) . .
C15 C14 C16 119.4(6) . .
N3 C15 C14 121.9(7) . .
O4 C16 O3 126.8(7) . .
O4 C16 C14 116.4(6) . .
O3 C16 C14 116.8(7) . .
O2 C17 O1 126.0(7) . .
O2 C17 C11 117.0(7) . .
O1 C17 C11 117.0(7) . .
N4 C18 C19 124.0(7) . .
C20 C19 C18 121.0(7) . .
C19 C20 C21 115.4(6) . .
C19 C20 C20 122.6(8) . 3_655
C21 C20 C20 121.9(9) . 3_655
C20 C21 C22 120.9(7) . .
N4 C22 C21 124.4(7) . .
O10 C23 O9 122.9(7) . .
O10 C23 C25 120.7(7) . .
O9 C23 C25 116.3(7) . .
N5 C24 C25 122.9(7) . .
C27 C25 C24 117.4(7) . .
C27 C25 C23 123.1(7) . .
C24 C25 C23 119.2(7) . .
N5 C26 C28 121.9(7) . .
N5 C26 C29 115.6(7) . .
C28 C26 C29 122.5(7) . .
C25 C27 C28 120.9(8) . .
C27 C28 C26 118.5(7) . .
O8 C29 O7 124.1(7) . .
O8 C29 C26 117.8(7) . .
O7 C29 C26 117.9(7) . .
C1 N1 C5 117.1(6) . .
C1 N1 Ni1 121.7(5) . .
C5 N1 Ni1 118.7(4) . .
C6 N2 C10 116.4(6) . .
C6 N2 Ni1 118.4(5) . 4_556
C10 N2 Ni1 125.2(5) . 4_556
C15 N3 C11 119.5(7) . .
C15 N3 Ni1 128.3(5) . .
C11 N3 Ni1 112.1(5) . .
C22 N4 C18 114.2(6) . .
C22 N4 Ni2 121.6(5) . .
C18 N4 Ni2 123.7(5) . .
C24 N5 C26 118.1(7) . .
C24 N5 Ni2 130.7(5) . .
C26 N5 Ni2 110.6(5) . .
C17 O1 Ni1 114.8(5) . .
C17 O2 Ni2 136.9(5) . .
C16 O4 Ni1 123.4(5) . 2_454
C29 O7 Ni2 113.3(5) . .
C23 O9 Ni2 128.5(5) . 2_544
O4 Ni1 O1 174.27(19) 2_444 .
O4 Ni1 N2 89.0(2) 2_444 4
O1 Ni1 N2 90.8(2) . 4
O4 Ni1 N3 93.9(2) 2_444 .
O1 Ni1 N3 80.4(2) . .
N2 Ni1 N3 90.3(2) 4 .
O4 Ni1 O6 92.70(18) 2_444 .
O1 Ni1 O6 93.03(18) . .
N2 Ni1 O6 91.4(2) 4 .
N3 Ni1 O6 173.2(2) . .
O4 Ni1 N1 89.6(2) 2_444 .
O1 Ni1 N1 90.2(2) . .
N2 Ni1 N1 175.4(2) 4 .
N3 Ni1 N1 85.5(2) . .
O6 Ni1 N1 93.0(2) . .
O2 Ni2 O7 89.00(19) . .
O2 Ni2 N5 95.1(2) . .
O7 Ni2 N5 82.0(2) . .
O2 Ni2 O9 86.37(18) . 2_554
O7 Ni2 O9 171.9(2) . 2_554
N5 Ni2 O9 91.7(2) . 2_554
O2 Ni2 N4 173.2(2) . .
O7 Ni2 N4 90.7(2) . .
N5 Ni2 N4 91.6(2) . .
O9 Ni2 N4 94.7(2) 2_554 .
O2 Ni2 O5 80.75(19) . .
O7 Ni2 O5 92.09(19) . .
N5 Ni2 O5 172.9(2) . .
O9 Ni2 O5 93.78(18) 2_554 .
N4 Ni2 O5 92.5(2) . .

loop_
_geom_bond_atom_site_label_1
_geom_bond_atom_site_label_2
_geom_bond_distance
_geom_bond_site_symmetry_2
C1 N1 1.373(8) .
C1 C2 1.378(9) .
C2 C3 1.393(9) .
C3 C4 1.392(9) .
C3 C8 1.485(9) .
C4 C5 1.375(8) .
C5 N1 1.376(8) .
C6 N2 1.336(8) .
C6 C7 1.398(8) .
C7 C8 1.388(9) .
C8 C9 1.390(8) .
C9 C10 1.390(8) .
C10 N2 1.337(8) .
C11 N3 1.336(8) .
C11 C12 1.381(9) .
C11 C17 1.503(9) .
C12 C13 1.385(8) .
C13 C14 1.364(9) .
C14 C15 1.389(9) .
C14 C16 1.524(9) .
C15 N3 1.321(8) .
C16 O4 1.248(8) .
C16 O3 1.260(8) .
C17 O2 1.248(7) .
C17 O1 1.274(7) .
C18 N4 1.342(8) .
C18 C19 1.381(9) .
C19 C20 1.354(9) .
C20 C21 1.372(9) .
C20 C20 1.511(13) 3_655
C21 C22 1.375(8) .
C22 N4 1.325(8) .
C23 O10 1.246(8) .
C23 O9 1.282(8) .
C23 C25 1.490(9) .
C24 N5 1.326(8) .
C24 C25 1.416(9) .
C25 C27 1.368(9) .
C26 N5 1.363(8) .
C26 C28 1.393(10) .
C26 C29 1.498(9) .
C27 C28 1.372(9) .
C29 O8 1.255(8) .
C29 O7 1.267(8) .
N1 Ni1 2.104(6) .
N2 Ni1 2.060(6) 4_556
N3 Ni1 2.079(6) .
N4 Ni2 2.100(6) .
N5 Ni2 2.050(6) .
O1 Ni1 2.046(4) .
O2 Ni2 2.026(5) .
O4 Ni1 2.045(5) 2_454
O5 Ni2 2.112(4) .
O6 Ni1 2.085(4) .
O7 Ni2 2.046(5) .
O9 Ni2 2.060(5) 2_544
Ni1 O4 2.045(5) 2_444
Ni1 N2 2.060(6) 4
Ni2 O9 2.060(5) 2_554
